data_7713619
loop_
_publ_author_name
'Connelly, Patrick T.'
'Applegate, Jason C.'
'Maldonado, David A.'
'Okeowo, Monisola K.'
'Henke, Wade C.'
'Oliver, Allen Grayson'
'Berrie, Cindy L.'
'Barybin, Mikhail V.'

_publ_section_title
;
 Homoleptic complexes of isocyano- and diisocyanobiazulenes with a
 12-electron, ligand-based redox capacity
;
_journal_name_full 'Dalton Transactions'
_journal_paper_doi 10.1039/D3DT01958F
_journal_year 2023
_chemical_formula_moiety 'C38 H29 Cr N O13, 0.375(C H2 Cl2)'
_chemical_formula_sum 'C38.38 H29.75 Cl0.75 Cr N O13'
_chemical_formula_weight 791.47
_chemical_melting_point 428
_space_group_crystal_system triclinic
_space_group_IT_number 2
_space_group_name_Hall '-P 1'
_space_group_name_H-M_alt 'P -1'
_atom_sites_solution_hydrogens geom
_atom_sites_solution_primary dual
_atom_sites_solution_secondary difmap
_audit_creation_method
;
Olex2 1.3
(compiled 2020.11.12 svn.r5f609507 for OlexSys, GUI svn.r6272)
;
_audit_update_record
;
2023-06-14 deposited with the CCDC.	2023-07-31 downloaded from the CCDC.
;
_cell_angle_alpha 90.327(2)
_cell_angle_beta 92.499(2)
_cell_angle_gamma 91.085(2)
_cell_formula_units_Z 4
_cell_length_a 10.7018(5)
_cell_length_b 16.7383(9)
_cell_length_c 20.6013(11)
_cell_measurement_reflns_used 9949
_cell_measurement_temperature 120(2)
_cell_measurement_theta_max 27.961
_cell_measurement_theta_min 2.280
_cell_volume 3686.1(3)
_computing_cell_refinement 'SAINT V8.40A (Bruker, 2019)'
_computing_data_collection 'APEX 3 (Bruker, 2019)'
_computing_data_reduction 'SAINT V8.40A (Bruker, 2019)'
_computing_molecular_graphics 'Olex2 1.3 (Dolomanov et al., 2009)'
_computing_publication_material 'Olex2 1.3 (Dolomanov et al., 2009)'
_computing_structure_refinement 'SHELXL-2018/3 (Sheldrick, 2018)'
_computing_structure_solution 'SHELXT 2014/5 (Sheldrick, 2014)'
_diffrn_ambient_temperature 120(2)
_diffrn_detector_area_resol_mean 8.33
_diffrn_measured_fraction_theta_full 1.000
_diffrn_measured_fraction_theta_max 0.996
_diffrn_measurement_device_type 'Bruker APEX-II CCD'
_diffrn_measurement_method '\f and \w scans'
_diffrn_radiation_type MoK\a
_diffrn_radiation_wavelength 0.71073
_diffrn_reflns_av_R_equivalents 0.0358
_diffrn_reflns_av_unetI/netI 0.0349
_diffrn_reflns_Laue_measured_fraction_full 1.000
_diffrn_reflns_Laue_measured_fraction_max 0.996
_diffrn_reflns_limit_h_max 14
_diffrn_reflns_limit_h_min -14
_diffrn_reflns_limit_k_max 22
_diffrn_reflns_limit_k_min -22
_diffrn_reflns_limit_l_max 27
_diffrn_reflns_limit_l_min -27
_diffrn_reflns_number 82214
_diffrn_reflns_point_group_measured_fraction_full 1.000
_diffrn_reflns_point_group_measured_fraction_max 0.996
_diffrn_reflns_theta_full 25.242
_diffrn_reflns_theta_max 28.310
_diffrn_reflns_theta_min 1.563
_diffrn_source 'fine-focus sealed-tube'
_exptl_absorpt_coefficient_mu 0.433
_exptl_absorpt_correction_T_max 0.9753
_exptl_absorpt_correction_T_min 0.9216
_exptl_absorpt_correction_type numerical
_exptl_absorpt_process_details
;
SADABS-2016/2 (Bruker,2016/2) was used for absorption correction.
wR2(int) was 0.0443 before and 0.0415 after correction.
The Ratio of minimum to maximum transmission is 0.9449.
The \l/2 correction factor is Not present.
;
_exptl_crystal_colour red
_exptl_crystal_density_diffrn 1.426
_exptl_crystal_description plate
_exptl_crystal_F_000 1631
_exptl_crystal_recrystallization_method 'Re-crystallisation from solvent: dichloromethane, pentane'
_exptl_crystal_size_max 0.236
_exptl_crystal_size_mid 0.190
_exptl_crystal_size_min 0.116
_refine_diff_density_max 1.375
_refine_diff_density_min -1.092
_refine_diff_density_rms 0.070
_refine_ls_extinction_method none
_refine_ls_goodness_of_fit_ref 1.028
_refine_ls_hydrogen_treatment constr
_refine_ls_matrix_type full
_refine_ls_number_parameters 990
_refine_ls_number_reflns 18295
_refine_ls_number_restraints 0
_refine_ls_restrained_S_all 1.028
_refine_ls_R_factor_all 0.0728
_refine_ls_R_factor_gt 0.0503
_refine_ls_shift/su_max 0.015
_refine_ls_shift/su_mean 0.000
_refine_ls_structure_factor_coef Fsqd
_refine_ls_weighting_details 'w=1/[\s^2^(Fo^2^)+(0.0676P)^2^+3.4981P] where P=(Fo^2^+2Fc^2^)/3'
_refine_ls_weighting_scheme calc
_refine_ls_wR_factor_gt 0.1292
_refine_ls_wR_factor_ref 0.1414
_reflns_Friedel_coverage 0.000
_reflns_number_gt 13850
_reflns_number_total 18295
_reflns_threshold_expression 'I > 2\s(I)'
_cod_data_source_file d3dt01958f2.cif
_cod_data_source_block cmpd_7
_cod_database_code 7713619
_shelx_shelxl_version_number 2018/3
_shelx_space_group_comment
;
The symmetry employed for this shelxl refinement is uniquely defined
by the following loop, which should always be used as a source of
symmetry information in preference to the above space-group names.
They are only intended as comments.
;
_shelx_estimated_absorpt_t_min 0.905
_shelx_estimated_absorpt_t_max 0.951

loop_
_space_group_symop_operation_xyz
'x, y, z'
'-x, -y, -z'

loop_
_atom_site_label
_atom_site_type_symbol
_atom_site_fract_x
_atom_site_fract_y
_atom_site_fract_z
_atom_site_U_iso_or_equiv
_atom_site_adp_type
_atom_site_occupancy
_atom_site_site_symmetry_order
_atom_site_calc_flag
_atom_site_refinement_flags_posn
_atom_site_refinement_flags_adp
_atom_site_refinement_flags_occupancy
_atom_site_disorder_assembly
_atom_site_disorder_group
Cr1 Cr 0.49174(3) -0.14655(2) 0.13753(2) 0.02547(10) Uani 1 1 d . . . . .
O1 O 0.20989(14) 0.52793(9) 0.64672(8) 0.0259(3) Uani 1 1 d . . . . .
O2 O 0.05578(14) 0.60577(9) 0.68039(7) 0.0207(3) Uani 1 1 d . . . . .
O3 O -0.40316(14) 0.39968(9) 0.55500(8) 0.0243(3) Uani 1 1 d . . . . .
O4 O -0.38208(13) 0.52242(9) 0.60034(8) 0.0222(3) Uani 1 1 d . . . . .
O5 O 0.48253(16) 0.22126(10) 0.24636(9) 0.0334(4) Uani 1 1 d . . . . .
O6 O 0.48806(16) 0.10998(10) 0.18603(8) 0.0300(4) Uani 1 1 d . . . . .
O7 O 0.02963(16) -0.06622(9) 0.33183(8) 0.0286(4) Uani 1 1 d . . . . .
O8 O 0.12353(15) -0.09677(9) 0.23994(8) 0.0241(3) Uani 1 1 d . . . . .
O9 O 0.6371(2) -0.26883(15) 0.06464(16) 0.0777(9) Uani 1 1 d . . . . .
O10 O 0.71140(19) -0.13228(12) 0.23602(11) 0.0471(5) Uani 1 1 d . . . . .
O11 O 0.2654(2) -0.16091(17) 0.04335(11) 0.0622(7) Uani 1 1 d . . . . .
O12 O 0.38765(18) -0.28550(12) 0.21453(11) 0.0440(5) Uani 1 1 d . . . . .
O13 O 0.6077(2) -0.01761(14) 0.05371(11) 0.0578(6) Uani 1 1 d . . . . .
N1 N 0.34904(16) -0.02111(10) 0.21843(9) 0.0192(4) Uani 1 1 d . . . . .
C1 C -0.12894(19) 0.51098(12) 0.61992(10) 0.0166(4) Uani 1 1 d . . . . .
H1 H -0.162293 0.548808 0.648701 0.020 Uiso 1 1 calc R U . . .
C2 C -0.00181(18) 0.50037(11) 0.61120(10) 0.0157(4) Uani 1 1 d . . . . .
C3 C 0.01072(18) 0.43956(11) 0.56401(10) 0.0150(4) Uani 1 1 d . . . . .
C4 C 0.12279(18) 0.41208(12) 0.54093(10) 0.0164(4) Uani 1 1 d . . . . .
H4 H 0.196438 0.438056 0.558569 0.020 Uiso 1 1 calc R U . . .
C5 C 0.14195(19) 0.35203(12) 0.49574(10) 0.0177(4) Uani 1 1 d . . . . .
H5 H 0.227063 0.343202 0.487058 0.021 Uiso 1 1 calc R U . . .
C6 C 0.05535(19) 0.30239(12) 0.46093(10) 0.0160(4) Uani 1 1 d . . . . .
C7 C -0.07570(19) 0.30364(12) 0.46312(10) 0.0167(4) Uani 1 1 d . . . . .
H7 H -0.119309 0.265509 0.435847 0.020 Uiso 1 1 calc R U . . .
C8 C -0.15124(18) 0.35218(12) 0.49911(10) 0.0164(4) Uani 1 1 d . . . . .
H8 H -0.238720 0.343647 0.491684 0.020 Uiso 1 1 calc R U . . .
C9 C -0.11705(18) 0.41147(11) 0.54445(10) 0.0150(4) Uani 1 1 d . . . . .
C10 C -0.20010(18) 0.45790(12) 0.58018(10) 0.0159(4) Uani 1 1 d . . . . .
C11 C 0.29492(19) 0.03504(12) 0.25655(10) 0.0166(4) Uani 1 1 d . . . . .
C12 C 0.34124(18) 0.11384(12) 0.26654(10) 0.0166(4) Uani 1 1 d . . . . .
C13 C 0.26484(18) 0.14980(12) 0.31229(10) 0.0158(4) Uani 1 1 d . . . . .
C14 C 0.27668(19) 0.22864(12) 0.33393(10) 0.0182(4) Uani 1 1 d . . . . .
H14 H 0.341436 0.259224 0.315243 0.022 Uiso 1 1 calc R U . . .
C15 C 0.20774(19) 0.26926(12) 0.37885(10) 0.0187(4) Uani 1 1 d . . . . .
H15 H 0.231528 0.323780 0.385394 0.022 Uiso 1 1 calc R U . . .
C16 C 0.10872(19) 0.24255(12) 0.41603(10) 0.0168(4) Uani 1 1 d . . . . .
C17 C 0.05534(19) 0.16531(12) 0.41580(10) 0.0183(4) Uani 1 1 d . . . . .
H17 H -0.008003 0.156931 0.446078 0.022 Uiso 1 1 calc R U . . .
C18 C 0.08137(19) 0.09922(12) 0.37784(10) 0.0180(4) Uani 1 1 d . . . . .
H18 H 0.030821 0.053075 0.384889 0.022 Uiso 1 1 calc R U . . .
C19 C 0.17068(18) 0.09036(12) 0.33085(10) 0.0160(4) Uani 1 1 d . . . . .
C20 C 0.18993(19) 0.02018(12) 0.29407(10) 0.0163(4) Uani 1 1 d . . . . .
C21 C 0.10007(19) 0.54395(12) 0.64667(10) 0.0180(4) Uani 1 1 d . . . . .
C22 C 0.1483(2) 0.65349(13) 0.71751(11) 0.0246(5) Uani 1 1 d . . . . .
H22C H 0.208836 0.678209 0.688314 0.029 Uiso 1 1 calc R U . . .
H22D H 0.194541 0.619830 0.749374 0.029 Uiso 1 1 calc R U . . .
C23 C 0.0782(2) 0.71681(15) 0.75184(12) 0.0315(5) Uani 1 1 d . . . . .
H23D H 0.035798 0.751039 0.719696 0.047 Uiso 1 1 calc R U . . .
H23E H 0.136949 0.749225 0.779193 0.047 Uiso 1 1 calc R U . . .
H23F H 0.016018 0.691489 0.779032 0.047 Uiso 1 1 calc R U . . .
C24 C -0.33728(18) 0.45427(12) 0.57660(10) 0.0163(4) Uani 1 1 d . . . . .
C25 C -0.51704(19) 0.53026(13) 0.60172(12) 0.0229(5) Uani 1 1 d . . . . .
H25C H -0.551154 0.497060 0.636659 0.027 Uiso 1 1 calc R U . . .
H25D H -0.557654 0.513219 0.559676 0.027 Uiso 1 1 calc R U . . .
C26 C -0.5392(2) 0.61744(13) 0.61431(13) 0.0273(5) Uani 1 1 d . . . . .
H26D H -0.498482 0.649677 0.581446 0.041 Uiso 1 1 calc R U . . .
H26E H -0.504204 0.632234 0.657566 0.041 Uiso 1 1 calc R U . . .
H26F H -0.629286 0.627143 0.612123 0.041 Uiso 1 1 calc R U . . .
C27 C 0.4434(2) 0.15496(13) 0.23354(11) 0.0205(4) Uani 1 1 d . . . . .
C28 C 0.5750(3) 0.14947(16) 0.14345(13) 0.0355(6) Uani 1 1 d . . . . .
H28C H 0.637451 0.110948 0.129134 0.043 Uiso 1 1 calc R U . . .
H28D H 0.620047 0.193753 0.167080 0.043 Uiso 1 1 calc R U . . .
C29 C 0.5020(3) 0.1816(2) 0.08527(16) 0.0551(9) Uani 1 1 d . . . . .
H29D H 0.560108 0.204342 0.054533 0.083 Uiso 1 1 calc R U . . .
H29E H 0.445826 0.223167 0.099444 0.083 Uiso 1 1 calc R U . . .
H29F H 0.452775 0.138104 0.064059 0.083 Uiso 1 1 calc R U . . .
C30 C 0.10715(19) -0.05096(12) 0.29245(10) 0.0184(4) Uani 1 1 d . . . . .
C31 C 0.0362(3) -0.16380(15) 0.23162(14) 0.0356(6) Uani 1 1 d . . . . .
H31C H -0.049871 -0.144005 0.224515 0.043 Uiso 1 1 calc R U . . .
H31D H 0.038704 -0.196981 0.271263 0.043 Uiso 1 1 calc R U . . .
C32 C 0.0701(3) -0.21190(19) 0.17568(15) 0.0486(8) Uani 1 1 d . . . . .
H32D H 0.072810 -0.177964 0.137146 0.073 Uiso 1 1 calc R U . . .
H32E H 0.007762 -0.254916 0.167979 0.073 Uiso 1 1 calc R U . . .
H32F H 0.152557 -0.235021 0.184501 0.073 Uiso 1 1 calc R U . . .
C33 C 0.4014(2) -0.06766(13) 0.18799(11) 0.0212(4) Uani 1 1 d . . . . .
C34 C 0.5817(3) -0.22253(18) 0.09135(17) 0.0452(8) Uani 1 1 d . . . . .
C35 C 0.5630(3) -0.06460(17) 0.08594(14) 0.0383(6) Uani 1 1 d . . . . .
C36 C 0.4247(2) -0.23217(15) 0.18635(13) 0.0309(5) Uani 1 1 d . . . . .
C37 C 0.6288(2) -0.13695(14) 0.19938(14) 0.0320(6) Uani 1 1 d . . . . .
C38 C 0.3508(3) -0.15528(18) 0.07801(13) 0.0383(6) Uani 1 1 d . . . . .
Cr1' Cr -0.03893(3) 0.67896(2) 0.96158(2) 0.02198(9) Uani 1 1 d . . . . .
O1' O 0.64588(14) 0.20698(9) 0.42027(8) 0.0231(3) Uani 1 1 d . . . . .
O2' O 0.63127(14) 0.09581(9) 0.35824(7) 0.0215(3) Uani 1 1 d . . . . .
O3' O 0.17631(16) -0.07300(9) 0.50132(8) 0.0279(4) Uani 1 1 d . . . . .
O4' O 0.29088(14) -0.10604(8) 0.41626(7) 0.0213(3) Uani 1 1 d . . . . .
O5' O 0.44207(15) 0.45848(12) 0.86455(9) 0.0344(4) Uani 1 1 d . . . . .
O6' O 0.32387(16) 0.55785(11) 0.89765(10) 0.0397(5) Uani 1 1 d . . . . .
O7' O -0.18022(14) 0.40338(11) 0.75013(8) 0.0292(4) Uani 1 1 d . . . . .
O8' O -0.15847(14) 0.50869(10) 0.81820(8) 0.0269(4) Uani 1 1 d . . . . .
O9' O -0.1261(3) 0.82081(13) 1.03849(13) 0.0666(7) Uani 1 1 d . . . . .
O10' O 0.17547(18) 0.77920(12) 0.91116(9) 0.0397(5) Uani 1 1 d . . . . .
O11' O -0.2567(2) 0.57406(12) 1.00294(11) 0.0465(5) Uani 1 1 d . . . . .
O12' O -0.2061(2) 0.73111(17) 0.84712(12) 0.0595(6) Uani 1 1 d . . . . .
O13' O 0.1160(2) 0.62719(15) 1.08117(10) 0.0535(6) Uani 1 1 d . . . . .
N1' N 0.06741(17) 0.54178(11) 0.87784(9) 0.0213(4) Uani 1 1 d . . . . .
C1' C 0.43236(19) 0.03300(12) 0.42351(10) 0.0165(4) Uani 1 1 d . . . . .
H1' H 0.458002 -0.001947 0.390330 0.020 Uiso 1 1 calc R U . . .
C2' C 0.48714(19) 0.10805(12) 0.43865(10) 0.0162(4) Uani 1 1 d . . . . .
C3' C 0.42288(19) 0.14162(12) 0.49065(10) 0.0165(4) Uani 1 1 d . . . . .
C4' C 0.44854(19) 0.21590(12) 0.51982(10) 0.0177(4) Uani 1 1 d . . . . .
H4' H 0.515565 0.245689 0.502423 0.021 Uiso 1 1 calc R U . . .
C5' C 0.38993(19) 0.25255(12) 0.57078(10) 0.0181(4) Uani 1 1 d . . . . .
H5' H 0.423078 0.303821 0.582849 0.022 Uiso 1 1 calc R U . . .
C6' C 0.28982(19) 0.22590(12) 0.60713(10) 0.0176(4) Uani 1 1 d . . . . .
C7' C 0.2236(2) 0.15307(12) 0.59978(10) 0.0198(4) Uani 1 1 d . . . . .
H7' H 0.158538 0.145032 0.629142 0.024 Uiso 1 1 calc R U . . .
C8' C 0.23875(19) 0.09086(12) 0.55598(10) 0.0190(4) Uani 1 1 d . . . . .
H8' H 0.182079 0.046911 0.559656 0.023 Uiso 1 1 calc R U . . .
C9' C 0.32466(19) 0.08335(12) 0.50748(10) 0.0163(4) Uani 1 1 d . . . . .
C10' C 0.33439(19) 0.01745(12) 0.46463(10) 0.0173(4) Uani 1 1 d . . . . .
C11' C 0.10491(19) 0.48657(12) 0.83348(10) 0.0185(4) Uani 1 1 d . . . . .
C12' C 0.22996(19) 0.46334(12) 0.82634(10) 0.0183(4) Uani 1 1 d . . . . .
C13' C 0.22855(19) 0.40664(12) 0.77523(10) 0.0170(4) Uani 1 1 d . . . . .
C14' C 0.33460(19) 0.37155(13) 0.75036(11) 0.0200(4) Uani 1 1 d . . . . .
H14' H 0.412058 0.386689 0.771630 0.024 Uiso 1 1 calc R U . . .
C15' C 0.3427(2) 0.31798(13) 0.69921(11) 0.0205(4) Uani 1 1 d . . . . .
H15' H 0.425459 0.303385 0.690024 0.025 Uiso 1 1 calc R U . . .
C16' C 0.24900(19) 0.28181(12) 0.65885(10) 0.0174(4) Uani 1 1 d . . . . .
C17' C 0.12005(19) 0.29402(12) 0.66166(10) 0.0175(4) Uani 1 1 d . . . . .
H17' H 0.069508 0.263381 0.631331 0.021 Uiso 1 1 calc R U . . .
C18' C 0.05426(19) 0.34373(12) 0.70168(10) 0.0175(4) Uani 1 1 d . . . . .
H18' H -0.033803 0.343189 0.693479 0.021 Uiso 1 1 calc R U . . .
C19' C 0.09816(19) 0.39433(12) 0.75211(10) 0.0161(4) Uani 1 1 d . . . . .
C20' C 0.02319(19) 0.44453(12) 0.78905(10) 0.0173(4) Uani 1 1 d . . . . .
C21' C 0.59453(19) 0.14365(12) 0.40646(10) 0.0177(4) Uani 1 1 d . . . . .
C22' C 0.7382(2) 0.12504(14) 0.32410(12) 0.0258(5) Uani 1 1 d . . . . .
H22A H 0.808624 0.138237 0.355337 0.031 Uiso 1 1 calc R U . . .
H22B H 0.716423 0.173842 0.299509 0.031 Uiso 1 1 calc R U . . .
C23' C 0.7745(2) 0.05982(16) 0.27838(13) 0.0329(6) Uani 1 1 d . . . . .
H23A H 0.703235 0.046052 0.248676 0.049 Uiso 1 1 calc R U . . .
H23B H 0.798885 0.012550 0.303389 0.049 Uiso 1 1 calc R U . . .
H23C H 0.845039 0.078408 0.253293 0.049 Uiso 1 1 calc R U . . .
C24' C 0.2580(2) -0.05635(12) 0.46407(10) 0.0188(4) Uani 1 1 d . . . . .
C25' C 0.2291(2) -0.18390(13) 0.41433(12) 0.0262(5) Uani 1 1 d . . . . .
H25A H 0.137412 -0.178165 0.408549 0.031 Uiso 1 1 calc R U . . .
H25B H 0.247433 -0.212913 0.455286 0.031 Uiso 1 1 calc R U . . .
C26' C 0.2789(2) -0.22852(14) 0.35774(13) 0.0300(5) Uani 1 1 d . . . . .
H26A H 0.260277 -0.199115 0.317591 0.045 Uiso 1 1 calc R U . . .
H26B H 0.239329 -0.281756 0.354626 0.045 Uiso 1 1 calc R U . . .
H26C H 0.369684 -0.233788 0.364128 0.045 Uiso 1 1 calc R U . . .
C27' C 0.3429(2) 0.49145(14) 0.86375(11) 0.0231(4) Uani 1 1 d . . . . .
C28' C 0.4289(3) 0.5868(2) 0.93933(18) 0.0565(10) Uani 1 1 d . . . . .
H28A H 0.477146 0.628139 0.916364 0.068 Uiso 1 1 calc R U . . .
H28B H 0.485266 0.542278 0.950433 0.068 Uiso 1 1 calc R U . . .
C29' C 0.3800(3) 0.62102(17) 0.99906(16) 0.0460(7) Uani 1 1 d . . . . .
H29A H 0.326953 0.666447 0.987836 0.069 Uiso 1 1 calc R U . . .
H29B H 0.449931 0.639113 1.028089 0.069 Uiso 1 1 calc R U . . .
H29C H 0.330522 0.580209 1.020934 0.069 Uiso 1 1 calc R U . . .
C30' C -0.11465(19) 0.44859(13) 0.78267(10) 0.0195(4) Uani 1 1 d . . . . .
C31' C -0.2941(2) 0.51075(16) 0.82255(13) 0.0307(5) Uani 1 1 d . . . . .
H31A H -0.314893 0.534957 0.864595 0.037 Uiso 1 1 calc R U . . .
H31B H -0.328961 0.455525 0.820918 0.037 Uiso 1 1 calc R U . . .
C32' C -0.3523(3) 0.5581(2) 0.76810(14) 0.0434(7) Uani 1 1 d . . . . .
H32A H -0.343881 0.529375 0.726976 0.065 Uiso 1 1 calc R U . . .
H32B H -0.309885 0.610362 0.766044 0.065 Uiso 1 1 calc R U . . .
H32C H -0.441100 0.565491 0.775645 0.065 Uiso 1 1 calc R U . . .
C33' C 0.0261(2) 0.59121(13) 0.91031(11) 0.0216(4) Uani 1 1 d . . . . .
C34' C -0.0946(3) 0.76717(16) 1.00950(14) 0.0382(6) Uani 1 1 d . . . . .
C35' C -0.1425(2) 0.71120(17) 0.88948(14) 0.0349(6) Uani 1 1 d . . . . .
C36' C 0.0593(3) 0.64640(16) 1.03600(13) 0.0335(6) Uani 1 1 d . . . . .
C37' C 0.0960(2) 0.74243(14) 0.93103(11) 0.0264(5) Uani 1 1 d . . . . .
C38' C -0.1742(2) 0.61307(15) 0.98812(13) 0.0318(6) Uani 1 1 d . . . . .
C1S C 0.0666(9) 0.0182(7) 0.0924(7) 0.195(6) Uani 0.75 1 d . . P . .
H1SA H 0.093394 -0.027480 0.119640 0.234 Uiso 0.75 1 calc R U P . .
H1SB H 0.066674 -0.002264 0.047269 0.234 Uiso 0.75 1 calc R U P . .
Cl1S Cl 0.1745(5) 0.0677(3) 0.0956(3) 0.315(4) Uani 0.75 1 d . . P . .
Cl2S Cl -0.0757(3) 0.0204(2) 0.1044(2) 0.2135(18) Uani 0.75 1 d . . P . .

loop_
_atom_site_aniso_label
_atom_site_aniso_U_11
_atom_site_aniso_U_22
_atom_site_aniso_U_33
_atom_site_aniso_U_23
_atom_site_aniso_U_13
_atom_site_aniso_U_12
Cr1 0.01971(18) 0.02592(19) 0.0311(2) -0.01233(15) 0.00648(15) 0.00071(14)
O1 0.0146(7) 0.0257(8) 0.0373(9) -0.0066(7) -0.0002(7) -0.0016(6)
O2 0.0183(7) 0.0203(7) 0.0233(8) -0.0054(6) 0.0000(6) -0.0016(6)
O3 0.0164(7) 0.0208(8) 0.0358(9) -0.0046(7) 0.0040(6) -0.0025(6)
O4 0.0115(7) 0.0210(7) 0.0342(9) -0.0067(6) 0.0025(6) 0.0027(6)
O5 0.0312(9) 0.0265(9) 0.0436(11) -0.0111(7) 0.0215(8) -0.0106(7)
O6 0.0328(9) 0.0269(8) 0.0314(9) -0.0068(7) 0.0218(7) -0.0095(7)
O7 0.0283(9) 0.0212(8) 0.0370(10) -0.0030(7) 0.0140(7) -0.0062(6)
O8 0.0255(8) 0.0205(7) 0.0262(8) -0.0052(6) 0.0051(6) -0.0082(6)
O9 0.0448(13) 0.0598(15) 0.131(2) -0.0575(16) 0.0454(15) -0.0076(11)
O10 0.0323(10) 0.0400(11) 0.0674(15) 0.0019(10) -0.0158(10) -0.0039(9)
O11 0.0424(13) 0.106(2) 0.0374(12) -0.0238(13) -0.0073(10) -0.0009(13)
O12 0.0321(10) 0.0354(11) 0.0645(14) 0.0027(10) 0.0018(9) -0.0024(8)
O13 0.0748(17) 0.0518(13) 0.0479(13) -0.0008(11) 0.0231(12) -0.0137(12)
N1 0.0177(8) 0.0195(8) 0.0204(9) -0.0018(7) 0.0032(7) -0.0005(7)
C1 0.0169(9) 0.0143(9) 0.0189(10) 0.0013(7) 0.0030(8) 0.0009(7)
C2 0.0150(9) 0.0146(9) 0.0176(10) 0.0028(7) 0.0013(7) -0.0005(7)
C3 0.0139(9) 0.0141(9) 0.0172(10) 0.0036(7) 0.0018(7) -0.0006(7)
C4 0.0131(9) 0.0185(9) 0.0177(10) 0.0024(8) 0.0017(7) -0.0004(7)
C5 0.0127(9) 0.0215(10) 0.0193(10) 0.0032(8) 0.0033(8) 0.0022(7)
C6 0.0176(9) 0.0151(9) 0.0157(9) 0.0022(7) 0.0039(7) 0.0016(7)
C7 0.0174(9) 0.0153(9) 0.0176(10) 0.0007(7) 0.0017(8) -0.0008(7)
C8 0.0132(9) 0.0169(9) 0.0192(10) 0.0035(8) 0.0026(7) 0.0003(7)
C9 0.0126(9) 0.0151(9) 0.0177(10) 0.0041(7) 0.0024(7) 0.0009(7)
C10 0.0130(9) 0.0154(9) 0.0196(10) 0.0028(7) 0.0031(7) -0.0001(7)
C11 0.0159(9) 0.0178(9) 0.0160(9) 0.0000(7) 0.0013(8) 0.0014(7)
C12 0.0147(9) 0.0177(9) 0.0176(10) -0.0009(7) 0.0034(8) 0.0002(7)
C13 0.0119(9) 0.0183(9) 0.0173(10) 0.0021(7) 0.0027(7) -0.0003(7)
C14 0.0157(9) 0.0179(9) 0.0212(10) 0.0023(8) 0.0042(8) -0.0018(8)
C15 0.0190(10) 0.0148(9) 0.0226(11) -0.0004(8) 0.0044(8) 0.0001(8)
C16 0.0162(9) 0.0175(9) 0.0168(10) 0.0004(8) 0.0010(8) 0.0034(7)
C17 0.0153(9) 0.0202(10) 0.0198(10) 0.0016(8) 0.0056(8) 0.0016(8)
C18 0.0156(9) 0.0170(9) 0.0215(10) 0.0020(8) 0.0031(8) 0.0001(7)
C19 0.0149(9) 0.0146(9) 0.0185(10) 0.0015(7) 0.0015(8) 0.0002(7)
C20 0.0157(9) 0.0156(9) 0.0177(10) 0.0004(7) 0.0025(8) 0.0008(7)
C21 0.0185(10) 0.0158(9) 0.0199(10) 0.0023(8) 0.0021(8) -0.0019(8)
C22 0.0249(11) 0.0230(11) 0.0252(11) -0.0032(9) -0.0021(9) -0.0058(9)
C23 0.0363(13) 0.0328(13) 0.0253(12) -0.0107(10) 0.0061(10) -0.0067(10)
C24 0.0143(9) 0.0167(9) 0.0182(10) 0.0009(7) 0.0028(7) 0.0016(7)
C25 0.0102(9) 0.0233(11) 0.0353(13) -0.0034(9) 0.0040(8) 0.0021(8)
C26 0.0180(10) 0.0227(11) 0.0417(14) 0.0022(10) 0.0053(10) 0.0044(8)
C27 0.0182(10) 0.0231(10) 0.0205(10) -0.0016(8) 0.0056(8) -0.0008(8)
C28 0.0368(14) 0.0348(13) 0.0365(14) -0.0062(11) 0.0250(12) -0.0119(11)
C29 0.057(2) 0.063(2) 0.0479(19) 0.0121(16) 0.0273(16) -0.0062(16)
C30 0.0160(9) 0.0152(9) 0.0242(11) 0.0009(8) 0.0029(8) 0.0013(7)
C31 0.0344(14) 0.0272(12) 0.0450(16) -0.0095(11) 0.0082(12) -0.0148(10)
C32 0.0539(19) 0.0478(17) 0.0441(17) -0.0205(14) 0.0129(14) -0.0216(14)
C33 0.0182(10) 0.0223(10) 0.0229(11) -0.0010(8) 0.0001(8) -0.0017(8)
C34 0.0290(13) 0.0397(15) 0.068(2) -0.0259(14) 0.0202(13) -0.0084(11)
C35 0.0406(15) 0.0416(15) 0.0333(14) -0.0118(12) 0.0114(12) -0.0018(12)
C36 0.0187(11) 0.0293(12) 0.0446(15) -0.0111(11) 0.0020(10) 0.0034(9)
C37 0.0232(12) 0.0216(11) 0.0512(16) -0.0049(11) 0.0036(11) -0.0001(9)
C38 0.0336(14) 0.0519(17) 0.0297(14) -0.0175(12) 0.0072(11) -0.0005(12)
Cr1' 0.02299(18) 0.02111(17) 0.02243(18) -0.00544(13) 0.00936(14) -0.00201(14)
O1' 0.0219(8) 0.0191(7) 0.0286(8) -0.0044(6) 0.0057(6) -0.0038(6)
O2' 0.0191(7) 0.0218(7) 0.0240(8) -0.0058(6) 0.0077(6) -0.0034(6)
O3' 0.0301(9) 0.0239(8) 0.0300(9) -0.0025(7) 0.0099(7) -0.0090(7)
O4' 0.0246(8) 0.0151(7) 0.0241(8) -0.0027(6) 0.0025(6) -0.0050(6)
O5' 0.0163(8) 0.0496(11) 0.0370(10) -0.0180(8) -0.0014(7) 0.0020(7)
O6' 0.0229(9) 0.0348(10) 0.0602(13) -0.0259(9) -0.0076(8) 0.0003(7)
O7' 0.0160(7) 0.0382(9) 0.0333(9) -0.0097(7) 0.0031(7) -0.0020(7)
O8' 0.0155(7) 0.0310(9) 0.0347(9) -0.0065(7) 0.0044(7) 0.0050(6)
O9' 0.0832(18) 0.0352(12) 0.0844(18) -0.0265(12) 0.0424(15) -0.0013(11)
O10' 0.0368(10) 0.0516(12) 0.0305(10) -0.0004(8) 0.0073(8) -0.0186(9)
O11' 0.0442(12) 0.0420(11) 0.0547(13) -0.0109(9) 0.0245(10) -0.0159(9)
O12' 0.0381(12) 0.0882(18) 0.0527(14) 0.0062(13) -0.0029(11) 0.0197(12)
O13' 0.0637(15) 0.0686(15) 0.0280(11) 0.0126(10) 0.0006(10) -0.0008(12)
N1' 0.0184(9) 0.0236(9) 0.0221(9) -0.0029(7) 0.0054(7) -0.0004(7)
C1' 0.0174(9) 0.0155(9) 0.0165(10) -0.0001(7) -0.0008(8) 0.0009(7)
C2' 0.0164(9) 0.0154(9) 0.0167(10) 0.0008(7) -0.0005(8) 0.0015(7)
C3' 0.0162(9) 0.0170(9) 0.0164(10) 0.0008(7) -0.0006(8) 0.0011(7)
C4' 0.0152(9) 0.0177(9) 0.0203(10) 0.0005(8) 0.0020(8) -0.0001(7)
C5' 0.0172(10) 0.0154(9) 0.0216(10) -0.0016(8) -0.0003(8) -0.0002(7)
C6' 0.0181(10) 0.0168(9) 0.0178(10) -0.0006(8) 0.0005(8) 0.0030(8)
C7' 0.0189(10) 0.0204(10) 0.0205(10) 0.0015(8) 0.0055(8) -0.0009(8)
C8' 0.0175(10) 0.0172(9) 0.0222(11) 0.0005(8) 0.0012(8) -0.0021(8)
C9' 0.0159(9) 0.0153(9) 0.0174(10) 0.0015(7) -0.0019(8) 0.0010(7)
C10' 0.0178(10) 0.0167(9) 0.0172(10) 0.0011(8) -0.0004(8) -0.0007(8)
C11' 0.0182(10) 0.0170(9) 0.0207(10) -0.0009(8) 0.0050(8) -0.0004(8)
C12' 0.0157(9) 0.0194(10) 0.0202(10) -0.0001(8) 0.0041(8) -0.0004(8)
C13' 0.0154(9) 0.0178(9) 0.0179(10) 0.0012(8) 0.0022(8) -0.0003(7)
C14' 0.0148(9) 0.0225(10) 0.0227(11) -0.0019(8) 0.0000(8) 0.0005(8)
C15' 0.0149(9) 0.0233(10) 0.0234(11) -0.0015(8) 0.0027(8) 0.0033(8)
C16' 0.0192(10) 0.0152(9) 0.0182(10) 0.0011(7) 0.0041(8) 0.0014(7)
C17' 0.0172(10) 0.0188(9) 0.0165(10) -0.0001(8) 0.0011(8) -0.0024(8)
C18' 0.0150(9) 0.0180(9) 0.0196(10) 0.0026(8) 0.0018(8) -0.0004(7)
C19' 0.0160(9) 0.0168(9) 0.0158(9) 0.0034(7) 0.0037(7) 0.0013(7)
C20' 0.0168(10) 0.0178(9) 0.0176(10) 0.0014(8) 0.0032(8) -0.0001(8)
C21' 0.0165(10) 0.0168(9) 0.0199(10) -0.0002(8) 0.0009(8) 0.0021(7)
C22' 0.0208(11) 0.0259(11) 0.0315(12) -0.0051(9) 0.0117(9) -0.0042(9)
C23' 0.0292(13) 0.0340(13) 0.0365(14) -0.0074(11) 0.0147(11) 0.0005(10)
C24' 0.0195(10) 0.0171(9) 0.0196(10) 0.0005(8) -0.0015(8) -0.0001(8)
C25' 0.0316(12) 0.0164(10) 0.0302(12) -0.0009(9) -0.0011(10) -0.0067(9)
C26' 0.0333(13) 0.0202(11) 0.0356(14) -0.0072(9) -0.0057(11) -0.0005(9)
C27' 0.0203(11) 0.0266(11) 0.0226(11) -0.0040(9) 0.0050(8) -0.0037(9)
C28' 0.0258(14) 0.0578(19) 0.084(3) -0.0451(18) -0.0118(15) -0.0014(13)
C29' 0.0443(16) 0.0344(14) 0.0570(19) -0.0132(13) -0.0217(14) -0.0003(12)
C30' 0.0172(10) 0.0228(10) 0.0189(10) 0.0030(8) 0.0054(8) 0.0018(8)
C31' 0.0160(11) 0.0434(14) 0.0336(13) -0.0040(11) 0.0062(9) 0.0068(10)
C32' 0.0265(13) 0.064(2) 0.0396(16) 0.0052(14) 0.0019(12) 0.0093(13)
C33' 0.0171(10) 0.0245(11) 0.0233(11) -0.0021(9) 0.0045(8) -0.0027(8)
C34' 0.0446(16) 0.0288(13) 0.0424(16) -0.0063(11) 0.0196(13) -0.0036(11)
C35' 0.0235(12) 0.0429(15) 0.0393(15) -0.0040(12) 0.0105(11) 0.0060(11)
C36' 0.0418(15) 0.0341(13) 0.0253(13) -0.0010(10) 0.0126(11) -0.0066(11)
C37' 0.0298(12) 0.0293(12) 0.0200(11) -0.0042(9) 0.0036(9) -0.0020(10)
C38' 0.0331(13) 0.0281(12) 0.0351(14) -0.0108(10) 0.0152(11) -0.0027(10)
C1S 0.110(7) 0.198(11) 0.271(14) 0.142(11) -0.039(8) -0.080(8)
Cl1S 0.319(6) 0.228(4) 0.374(6) 0.214(4) -0.238(5) -0.113(4)
Cl2S 0.146(3) 0.179(3) 0.318(5) -0.050(3) 0.006(3) 0.078(2)

loop_
_atom_type_symbol
_atom_type_description
_atom_type_scat_dispersion_real
_atom_type_scat_dispersion_imag
_atom_type_scat_source
C C 0.0033 0.0016 'International Tables Vol C Tables 4.2.6.8 and 6.1.1.4'
H H 0.0000 0.0000 'International Tables Vol C Tables 4.2.6.8 and 6.1.1.4'
Cl Cl 0.1484 0.1585 'International Tables Vol C Tables 4.2.6.8 and 6.1.1.4'
Cr Cr 0.3209 0.6236 'International Tables Vol C Tables 4.2.6.8 and 6.1.1.4'
N N 0.0061 0.0033 'International Tables Vol C Tables 4.2.6.8 and 6.1.1.4'
O O 0.0106 0.0060 'International Tables Vol C Tables 4.2.6.8 and 6.1.1.4'

loop_
_geom_angle_atom_site_label_1
_geom_angle_atom_site_label_2
_geom_angle_atom_site_label_3
_geom_angle
_geom_angle_site_symmetry_1
_geom_angle_site_symmetry_3
_geom_angle_publ_flag
C34 Cr1 C36 88.22(12) . . ?
C34 Cr1 C37 89.28(12) . . ?
C36 Cr1 C37 89.59(11) . . ?
C34 Cr1 C38 92.46(13) . . ?
C36 Cr1 C38 89.46(12) . . ?
C37 Cr1 C38 177.99(11) . . ?
C34 Cr1 C35 88.88(13) . . ?
C36 Cr1 C35 177.09(11) . . ?
C37 Cr1 C35 90.61(12) . . ?
C38 Cr1 C35 90.43(13) . . ?
C34 Cr1 C33 178.26(13) . . ?
C36 Cr1 C33 91.30(10) . . ?
C37 Cr1 C33 89.05(10) . . ?
C38 Cr1 C33 89.21(10) . . ?
C35 Cr1 C33 91.60(10) . . ?
C21 O2 C22 115.95(16) . . ?
C24 O4 C25 118.06(16) . . ?
C27 O6 C28 116.43(18) . . ?
C30 O8 C31 114.95(17) . . ?
C33 N1 C11 176.1(2) . . ?
C2 C1 C10 110.12(18) . . ?
C2 C1 H1 124.9 . . ?
C10 C1 H1 124.9 . . ?
C1 C2 C3 108.34(17) . . ?
C1 C2 C21 125.05(18) . . ?
C3 C2 C21 126.59(18) . . ?
C4 C3 C2 126.13(18) . . ?
C4 C3 C9 127.16(18) . . ?
C2 C3 C9 106.72(17) . . ?
C5 C4 C3 129.12(19) . . ?
C5 C4 H4 115.4 . . ?
C3 C4 H4 115.4 . . ?
C4 C5 C6 130.17(19) . . ?
C4 C5 H5 114.9 . . ?
C6 C5 H5 114.9 . . ?
C5 C6 C7 126.98(18) . . ?
C5 C6 C16 116.25(18) . . ?
C7 C6 C16 116.76(18) . . ?
C8 C7 C6 129.85(19) . . ?
C8 C7 H7 115.1 . . ?
C6 C7 H7 115.1 . . ?
C7 C8 C9 129.28(19) . . ?
C7 C8 H8 115.4 . . ?
C9 C8 H8 115.4 . . ?
C8 C9 C10 126.03(18) . . ?
C8 C9 C3 127.38(18) . . ?
C10 C9 C3 106.58(17) . . ?
C1 C10 C9 108.23(17) . . ?
C1 C10 C24 124.19(18) . . ?
C9 C10 C24 127.56(18) . . ?
N1 C11 C20 124.45(18) . . ?
N1 C11 C12 124.61(18) . . ?
C20 C11 C12 110.84(17) . . ?
C11 C12 C13 106.80(17) . . ?
C11 C12 C27 128.17(18) . . ?
C13 C12 C27 124.92(18) . . ?
C14 C13 C12 125.11(18) . . ?
C14 C13 C19 126.88(18) . . ?
C12 C13 C19 107.99(17) . . ?
C15 C14 C13 129.57(19) . . ?
C15 C14 H14 115.2 . . ?
C13 C14 H14 115.2 . . ?
C14 C15 C16 130.28(19) . . ?
C14 C15 H15 114.9 . . ?
C16 C15 H15 114.9 . . ?
C15 C16 C17 126.61(19) . . ?
C15 C16 C6 116.63(18) . . ?
C17 C16 C6 116.76(18) . . ?
C18 C17 C16 129.62(19) . . ?
C18 C17 H17 115.2 . . ?
C16 C17 H17 115.2 . . ?
C17 C18 C19 129.82(19) . . ?
C17 C18 H18 115.1 . . ?
C19 C18 H18 115.1 . . ?
C18 C19 C20 125.79(18) . . ?
C18 C19 C13 126.97(18) . . ?
C20 C19 C13 107.19(17) . . ?
C11 C20 C19 107.13(17) . . ?
C11 C20 C30 127.77(18) . . ?
C19 C20 C30 124.90(18) . . ?
O1 C21 O2 123.22(19) . . ?
O1 C21 C2 125.86(19) . . ?
O2 C21 C2 110.92(17) . . ?
O2 C22 C23 106.65(18) . . ?
O2 C22 H22C 110.4 . . ?
C23 C22 H22C 110.4 . . ?
O2 C22 H22D 110.4 . . ?
C23 C22 H22D 110.4 . . ?
H22C C22 H22D 108.6 . . ?
C22 C23 H23D 109.5 . . ?
C22 C23 H23E 109.5 . . ?
H23D C23 H23E 109.5 . . ?
C22 C23 H23F 109.5 . . ?
H23D C23 H23F 109.5 . . ?
H23E C23 H23F 109.5 . . ?
O3 C24 O4 123.66(18) . . ?
O3 C24 C10 126.78(18) . . ?
O4 C24 C10 109.56(17) . . ?
O4 C25 C26 105.84(17) . . ?
O4 C25 H25C 110.6 . . ?
C26 C25 H25C 110.6 . . ?
O4 C25 H25D 110.6 . . ?
C26 C25 H25D 110.6 . . ?
H25C C25 H25D 108.7 . . ?
C25 C26 H26D 109.5 . . ?
C25 C26 H26E 109.5 . . ?
H26D C26 H26E 109.5 . . ?
C25 C26 H26F 109.5 . . ?
H26D C26 H26F 109.5 . . ?
H26E C26 H26F 109.5 . . ?
O5 C27 O6 123.01(19) . . ?
O5 C27 C12 124.99(19) . . ?
O6 C27 C12 112.00(18) . . ?
O6 C28 C29 108.7(2) . . ?
O6 C28 H28C 110.0 . . ?
C29 C28 H28C 110.0 . . ?
O6 C28 H28D 110.0 . . ?
C29 C28 H28D 110.0 . . ?
H28C C28 H28D 108.3 . . ?
C28 C29 H29D 109.5 . . ?
C28 C29 H29E 109.5 . . ?
H29D C29 H29E 109.5 . . ?
C28 C29 H29F 109.5 . . ?
H29D C29 H29F 109.5 . . ?
H29E C29 H29F 109.5 . . ?
O7 C30 O8 122.88(19) . . ?
O7 C30 C20 125.17(19) . . ?
O8 C30 C20 111.89(17) . . ?
O8 C31 C32 109.3(2) . . ?
O8 C31 H31C 109.8 . . ?
C32 C31 H31C 109.8 . . ?
O8 C31 H31D 109.8 . . ?
C32 C31 H31D 109.8 . . ?
H31C C31 H31D 108.3 . . ?
C31 C32 H32D 109.5 . . ?
C31 C32 H32E 109.5 . . ?
H32D C32 H32E 109.5 . . ?
C31 C32 H32F 109.5 . . ?
H32D C32 H32F 109.5 . . ?
H32E C32 H32F 109.5 . . ?
N1 C33 Cr1 179.2(2) . . ?
O9 C34 Cr1 178.6(4) . . ?
O13 C35 Cr1 177.5(2) . . ?
O12 C36 Cr1 177.3(2) . . ?
O10 C37 Cr1 178.9(2) . . ?
O11 C38 Cr1 178.8(3) . . ?
C34' Cr1' C35' 89.25(13) . . ?
C34' Cr1' C38' 91.90(11) . . ?
C35' Cr1' C38' 88.24(12) . . ?
C34' Cr1' C37' 90.33(11) . . ?
C35' Cr1' C37' 90.18(11) . . ?
C38' Cr1' C37' 177.25(10) . . ?
C34' Cr1' C36' 89.50(13) . . ?
C35' Cr1' C36' 177.71(11) . . ?
C38' Cr1' C36' 89.88(12) . . ?
C37' Cr1' C36' 91.75(11) . . ?
C34' Cr1' C33' 176.92(11) . . ?
C35' Cr1' C33' 90.74(10) . . ?
C38' Cr1' C33' 91.18(9) . . ?
C37' Cr1' C33' 86.59(9) . . ?
C36' Cr1' C33' 90.60(10) . . ?
C21' O2' C22' 115.20(16) . . ?
C24' O4' C25' 115.90(17) . . ?
C27' O6' C28' 116.1(2) . . ?
C30' O8' C31' 115.89(18) . . ?
C33' N1' C11' 172.6(2) . . ?
C10' C1' C2' 109.73(18) . . ?
C10' C1' H1' 125.1 . . ?
C2' C1' H1' 125.1 . . ?
C1' C2' C3' 108.17(18) . . ?
C1' C2' C21' 125.09(18) . . ?
C3' C2' C21' 126.72(18) . . ?
C4' C3' C2' 126.01(19) . . ?
C4' C3' C9' 127.03(18) . . ?
C2' C3' C9' 106.96(17) . . ?
C5' C4' C3' 129.21(19) . . ?
C5' C4' H4' 115.4 . . ?
C3' C4' H4' 115.4 . . ?
C4' C5' C6' 130.30(19) . . ?
C4' C5' H5' 114.8 . . ?
C6' C5' H5' 114.8 . . ?
C5' C6' C7' 126.90(19) . . ?
C5' C6' C16' 116.17(18) . . ?
C7' C6' C16' 116.92(18) . . ?
C8' C7' C6' 129.7(2) . . ?
C8' C7' H7' 115.1 . . ?
C6' C7' H7' 115.1 . . ?
C7' C8' C9' 129.67(19) . . ?
C7' C8' H8' 115.2 . . ?
C9' C8' H8' 115.2 . . ?
C8' C9' C10' 126.29(19) . . ?
C8' C9' C3' 127.15(18) . . ?
C10' C9' C3' 106.56(17) . . ?
C1' C10' C9' 108.59(17) . . ?
C1' C10' C24' 124.96(19) . . ?
C9' C10' C24' 126.42(19) . . ?
N1' C11' C20' 124.47(19) . . ?
N1' C11' C12' 124.86(19) . . ?
C20' C11' C12' 110.67(18) . . ?
C13' C12' C11' 107.05(18) . . ?
C13' C12' C27' 124.93(19) . . ?
C11' C12' C27' 128.02(19) . . ?
C14' C13' C12' 125.31(19) . . ?
C14' C13' C19' 127.08(19) . . ?
C12' C13' C19' 107.57(17) . . ?
C15' C14' C13' 129.3(2) . . ?
C15' C14' H14' 115.3 . . ?
C13' C14' H14' 115.3 . . ?
C14' C15' C16' 130.7(2) . . ?
C14' C15' H15' 114.7 . . ?
C16' C15' H15' 114.7 . . ?
C15' C16' C17' 125.95(19) . . ?
C15' C16' C6' 117.30(18) . . ?
C17' C16' C6' 116.74(18) . . ?
C18' C17' C16' 130.42(19) . . ?
C18' C17' H17' 114.8 . . ?
C16' C17' H17' 114.8 . . ?
C17' C18' C19' 129.71(19) . . ?
C17' C18' H18' 115.1 . . ?
C19' C18' H18' 115.1 . . ?
C18' C19' C20' 125.36(19) . . ?
C18' C19' C13' 126.76(18) . . ?
C20' C19' C13' 107.87(17) . . ?
C11' C20' C19' 106.83(18) . . ?
C11' C20' C30' 127.78(19) . . ?
C19' C20' C30' 125.36(19) . . ?
O1' C21' O2' 122.95(19) . . ?
O1' C21' C2' 126.13(19) . . ?
O2' C21' C2' 110.92(17) . . ?
O2' C22' C23' 107.35(18) . . ?
O2' C22' H22A 110.2 . . ?
C23' C22' H22A 110.2 . . ?
O2' C22' H22B 110.2 . . ?
C23' C22' H22B 110.2 . . ?
H22A C22' H22B 108.5 . . ?
C22' C23' H23A 109.5 . . ?
C22' C23' H23B 109.5 . . ?
H23A C23' H23B 109.5 . . ?
C22' C23' H23C 109.5 . . ?
H23A C23' H23C 109.5 . . ?
H23B C23' H23C 109.5 . . ?
O3' C24' O4' 122.86(19) . . ?
O3' C24' C10' 126.3(2) . . ?
O4' C24' C10' 110.85(18) . . ?
O4' C25' C26' 106.79(19) . . ?
O4' C25' H25A 110.4 . . ?
C26' C25' H25A 110.4 . . ?
O4' C25' H25B 110.4 . . ?
C26' C25' H25B 110.4 . . ?
H25A C25' H25B 108.6 . . ?
C25' C26' H26A 109.5 . . ?
C25' C26' H26B 109.5 . . ?
H26A C26' H26B 109.5 . . ?
C25' C26' H26C 109.5 . . ?
H26A C26' H26C 109.5 . . ?
H26B C26' H26C 109.5 . . ?
O5' C27' O6' 122.9(2) . . ?
O5' C27' C12' 124.5(2) . . ?
O6' C27' C12' 112.62(19) . . ?
O6' C28' C29' 108.8(2) . . ?
O6' C28' H28A 109.9 . . ?
C29' C28' H28A 109.9 . . ?
O6' C28' H28B 109.9 . . ?
C29' C28' H28B 109.9 . . ?
H28A C28' H28B 108.3 . . ?
C28' C29' H29A 109.5 . . ?
C28' C29' H29B 109.5 . . ?
H29A C29' H29B 109.5 . . ?
C28' C29' H29C 109.5 . . ?
H29A C29' H29C 109.5 . . ?
H29B C29' H29C 109.5 . . ?
O7' C30' O8' 123.83(19) . . ?
O7' C30' C20' 124.37(19) . . ?
O8' C30' C20' 111.79(18) . . ?
O8' C31' C32' 111.0(2) . . ?
O8' C31' H31A 109.4 . . ?
C32' C31' H31A 109.4 . . ?
O8' C31' H31B 109.4 . . ?
C32' C31' H31B 109.4 . . ?
H31A C31' H31B 108.0 . . ?
C31' C32' H32A 109.5 . . ?
C31' C32' H32B 109.5 . . ?
H32A C32' H32B 109.5 . . ?
C31' C32' H32C 109.5 . . ?
H32A C32' H32C 109.5 . . ?
H32B C32' H32C 109.5 . . ?
N1' C33' Cr1' 176.7(2) . . ?
O9' C34' Cr1' 178.8(3) . . ?
O12' C35' Cr1' 178.7(2) . . ?
O13' C36' Cr1' 178.7(2) . . ?
O10' C37' Cr1' 178.0(2) . . ?
O11' C38' Cr1' 178.6(3) . . ?
Cl1S C1S Cl2S 140.9(11) . . ?
Cl1S C1S H1SA 101.8 . . ?
Cl2S C1S H1SA 101.8 . . ?
Cl1S C1S H1SB 101.8 . . ?
Cl2S C1S H1SB 101.8 . . ?
H1SA C1S H1SB 104.7 . . ?

loop_
_geom_bond_atom_site_label_1
_geom_bond_atom_site_label_2
_geom_bond_distance
_geom_bond_site_symmetry_2
_geom_bond_publ_flag
Cr1 C34 1.887(3) . ?
Cr1 C36 1.903(3) . ?
Cr1 C37 1.904(3) . ?
Cr1 C38 1.905(3) . ?
Cr1 C35 1.908(3) . ?
Cr1 C33 1.970(2) . ?
O1 C21 1.210(3) . ?
O2 C21 1.348(2) . ?
O2 C22 1.449(3) . ?
O3 C24 1.214(2) . ?
O4 C24 1.344(2) . ?
O4 C25 1.454(2) . ?
O5 C27 1.202(3) . ?
O6 C27 1.341(3) . ?
O6 C28 1.459(3) . ?
O7 C30 1.210(3) . ?
O8 C30 1.342(3) . ?
O8 C31 1.451(3) . ?
O9 C34 1.138(3) . ?
O10 C37 1.139(3) . ?
O11 C38 1.137(3) . ?
O12 C36 1.142(3) . ?
O13 C35 1.143(4) . ?
N1 C33 1.164(3) . ?
N1 C11 1.374(3) . ?
C1 C2 1.395(3) . ?
C1 C10 1.397(3) . ?
C1 H1 0.9500 . ?
C2 C3 1.416(3) . ?
C2 C21 1.466(3) . ?
C3 C4 1.394(3) . ?
C3 C9 1.476(3) . ?
C4 C5 1.390(3) . ?
C4 H4 0.9500 . ?
C5 C6 1.403(3) . ?
C5 H5 0.9500 . ?
C6 C7 1.406(3) . ?
C6 C16 1.497(3) . ?
C7 C8 1.391(3) . ?
C7 H7 0.9500 . ?
C8 C9 1.392(3) . ?
C8 H8 0.9500 . ?
C9 C10 1.419(3) . ?
C10 C24 1.467(3) . ?
C11 C20 1.410(3) . ?
C11 C12 1.411(3) . ?
C12 C13 1.414(3) . ?
C12 C27 1.474(3) . ?
C13 C14 1.392(3) . ?
C13 C19 1.467(3) . ?
C14 C15 1.391(3) . ?
C14 H14 0.9500 . ?
C15 C16 1.402(3) . ?
C15 H15 0.9500 . ?
C16 C17 1.404(3) . ?
C17 C18 1.391(3) . ?
C17 H17 0.9500 . ?
C18 C19 1.399(3) . ?
C18 H18 0.9500 . ?
C19 C20 1.417(3) . ?
C20 C30 1.470(3) . ?
C22 C23 1.501(3) . ?
C22 H22C 0.9900 . ?
C22 H22D 0.9900 . ?
C23 H23D 0.9800 . ?
C23 H23E 0.9800 . ?
C23 H23F 0.9800 . ?
C25 C26 1.506(3) . ?
C25 H25C 0.9900 . ?
C25 H25D 0.9900 . ?
C26 H26D 0.9800 . ?
C26 H26E 0.9800 . ?
C26 H26F 0.9800 . ?
C28 C29 1.509(5) . ?
C28 H28C 0.9900 . ?
C28 H28D 0.9900 . ?
C29 H29D 0.9800 . ?
C29 H29E 0.9800 . ?
C29 H29F 0.9800 . ?
C31 C32 1.465(4) . ?
C31 H31C 0.9900 . ?
C31 H31D 0.9900 . ?
C32 H32D 0.9800 . ?
C32 H32E 0.9800 . ?
C32 H32F 0.9800 . ?
Cr1' C34' 1.891(3) . ?
Cr1' C35' 1.901(3) . ?
Cr1' C38' 1.905(3) . ?
Cr1' C37' 1.908(2) . ?
Cr1' C36' 1.909(3) . ?
Cr1' C33' 1.960(2) . ?
O1' C21' 1.211(2) . ?
O2' C21' 1.349(2) . ?
O2' C22' 1.448(3) . ?
O3' C24' 1.218(3) . ?
O4' C24' 1.348(3) . ?
O4' C25' 1.450(2) . ?
O5' C27' 1.205(3) . ?
O6' C27' 1.333(3) . ?
O6' C28' 1.458(3) . ?
O7' C30' 1.203(3) . ?
O8' C30' 1.344(3) . ?
O8' C31' 1.460(3) . ?
O9' C34' 1.140(3) . ?
O10' C37' 1.133(3) . ?
O11' C38' 1.142(3) . ?
O12' C35' 1.138(3) . ?
O13' C36' 1.140(3) . ?
N1' C33' 1.166(3) . ?
N1' C11' 1.374(3) . ?
C1' C10' 1.398(3) . ?
C1' C2' 1.404(3) . ?
C1' H1' 0.9500 . ?
C2' C3' 1.417(3) . ?
C2' C21' 1.470(3) . ?
C3' C4' 1.395(3) . ?
C3' C9' 1.474(3) . ?
C4' C5' 1.392(3) . ?
C4' H4' 0.9500 . ?
C5' C6' 1.401(3) . ?
C5' H5' 0.9500 . ?
C6' C7' 1.403(3) . ?
C6' C16' 1.499(3) . ?
C7' C8' 1.390(3) . ?
C7' H7' 0.9500 . ?
C8' C9' 1.394(3) . ?
C8' H8' 0.9500 . ?
C9' C10' 1.417(3) . ?
C10' C24' 1.468(3) . ?
C11' C20' 1.413(3) . ?
C11' C12' 1.414(3) . ?
C12' C13' 1.413(3) . ?
C12' C27' 1.473(3) . ?
C13' C14' 1.403(3) . ?
C13' C19' 1.465(3) . ?
C14' C15' 1.386(3) . ?
C14' H14' 0.9500 . ?
C15' C16' 1.401(3) . ?
C15' H15' 0.9500 . ?
C16' C17' 1.403(3) . ?
C17' C18' 1.390(3) . ?
C17' H17' 0.9500 . ?
C18' C19' 1.396(3) . ?
C18' H18' 0.9500 . ?
C19' C20' 1.414(3) . ?
C20' C30' 1.478(3) . ?
C22' C23' 1.505(3) . ?
C22' H22A 0.9900 . ?
C22' H22B 0.9900 . ?
C23' H23A 0.9800 . ?
C23' H23B 0.9800 . ?
C23' H23C 0.9800 . ?
C25' C26' 1.504(3) . ?
C25' H25A 0.9900 . ?
C25' H25B 0.9900 . ?
C26' H26A 0.9800 . ?
C26' H26B 0.9800 . ?
C26' H26C 0.9800 . ?
C28' C29' 1.475(4) . ?
C28' H28A 0.9900 . ?
C28' H28B 0.9900 . ?
C29' H29A 0.9800 . ?
C29' H29B 0.9800 . ?
C29' H29C 0.9800 . ?
C31' C32' 1.497(4) . ?
C31' H31A 0.9900 . ?
C31' H31B 0.9900 . ?
C32' H32A 0.9800 . ?
C32' H32B 0.9800 . ?
C32' H32C 0.9800 . ?
C1S Cl1S 1.408(8) . ?
C1S Cl2S 1.555(10) . ?
C1S H1SA 0.9900 . ?
C1S H1SB 0.9900 . ?

loop_
_geom_torsion_atom_site_label_1
_geom_torsion_atom_site_label_2
_geom_torsion_atom_site_label_3
_geom_torsion_atom_site_label_4
_geom_torsion
_geom_torsion_site_symmetry_1
_geom_torsion_site_symmetry_2
_geom_torsion_site_symmetry_3
_geom_torsion_site_symmetry_4
_geom_torsion_publ_flag
C10 C1 C2 C3 0.7(2) . . . . ?
C10 C1 C2 C21 -177.78(19) . . . . ?
C1 C2 C3 C4 178.98(19) . . . . ?
C21 C2 C3 C4 -2.5(3) . . . . ?
C1 C2 C3 C9 -1.1(2) . . . . ?
C21 C2 C3 C9 177.45(19) . . . . ?
C2 C3 C4 C5 178.8(2) . . . . ?
C9 C3 C4 C5 -1.2(4) . . . . ?
C3 C4 C5 C6 -0.1(4) . . . . ?
C4 C5 C6 C7 1.5(4) . . . . ?
C4 C5 C6 C16 -179.4(2) . . . . ?
C5 C6 C7 C8 -0.3(4) . . . . ?
C16 C6 C7 C8 -179.4(2) . . . . ?
C6 C7 C8 C9 -2.1(4) . . . . ?
C7 C8 C9 C10 -178.9(2) . . . . ?
C7 C8 C9 C3 2.3(4) . . . . ?
C4 C3 C9 C8 -0.1(3) . . . . ?
C2 C3 C9 C8 179.92(19) . . . . ?
C4 C3 C9 C10 -179.1(2) . . . . ?
C2 C3 C9 C10 1.0(2) . . . . ?
C2 C1 C10 C9 -0.1(2) . . . . ?
C2 C1 C10 C24 -178.86(19) . . . . ?
C8 C9 C10 C1 -179.50(19) . . . . ?
C3 C9 C10 C1 -0.5(2) . . . . ?
C8 C9 C10 C24 -0.8(3) . . . . ?
C3 C9 C10 C24 178.16(19) . . . . ?
N1 C11 C12 C13 -175.65(19) . . . . ?
C20 C11 C12 C13 0.8(2) . . . . ?
N1 C11 C12 C27 8.2(4) . . . . ?
C20 C11 C12 C27 -175.3(2) . . . . ?
C11 C12 C13 C14 -177.8(2) . . . . ?
C27 C12 C13 C14 -1.5(3) . . . . ?
C11 C12 C13 C19 0.7(2) . . . . ?
C27 C12 C13 C19 176.96(19) . . . . ?
C12 C13 C14 C15 -179.3(2) . . . . ?
C19 C13 C14 C15 2.5(4) . . . . ?
C13 C14 C15 C16 1.4(4) . . . . ?
C14 C15 C16 C17 0.0(4) . . . . ?
C14 C15 C16 C6 179.4(2) . . . . ?
C5 C6 C16 C15 -42.2(3) . . . . ?
C7 C6 C16 C15 137.0(2) . . . . ?
C5 C6 C16 C17 137.3(2) . . . . ?
C7 C6 C16 C17 -43.5(3) . . . . ?
C15 C16 C17 C18 -3.6(4) . . . . ?
C6 C16 C17 C18 177.0(2) . . . . ?
C16 C17 C18 C19 2.4(4) . . . . ?
C17 C18 C19 C20 -179.6(2) . . . . ?
C17 C18 C19 C13 3.2(4) . . . . ?
C14 C13 C19 C18 -5.8(4) . . . . ?
C12 C13 C19 C18 175.7(2) . . . . ?
C14 C13 C19 C20 176.6(2) . . . . ?
C12 C13 C19 C20 -1.9(2) . . . . ?
N1 C11 C20 C19 174.47(19) . . . . ?
C12 C11 C20 C19 -2.0(2) . . . . ?
N1 C11 C20 C30 -10.5(3) . . . . ?
C12 C11 C20 C30 173.0(2) . . . . ?
C18 C19 C20 C11 -175.3(2) . . . . ?
C13 C19 C20 C11 2.3(2) . . . . ?
C18 C19 C20 C30 9.5(3) . . . . ?
C13 C19 C20 C30 -172.89(19) . . . . ?
C22 O2 C21 O1 0.2(3) . . . . ?
C22 O2 C21 C2 -179.97(17) . . . . ?
C1 C2 C21 O1 168.7(2) . . . . ?
C3 C2 C21 O1 -9.6(3) . . . . ?
C1 C2 C21 O2 -11.1(3) . . . . ?
C3 C2 C21 O2 170.60(18) . . . . ?
C21 O2 C22 C23 -178.73(18) . . . . ?
C25 O4 C24 O3 1.6(3) . . . . ?
C25 O4 C24 C10 -179.33(18) . . . . ?
C1 C10 C24 O3 -162.4(2) . . . . ?
C9 C10 C24 O3 19.1(4) . . . . ?
C1 C10 C24 O4 18.6(3) . . . . ?
C9 C10 C24 O4 -159.94(19) . . . . ?
C24 O4 C25 C26 -166.29(19) . . . . ?
C28 O6 C27 O5 -8.7(3) . . . . ?
C28 O6 C27 C12 170.4(2) . . . . ?
C11 C12 C27 O5 -176.4(2) . . . . ?
C13 C12 C27 O5 8.1(4) . . . . ?
C11 C12 C27 O6 4.5(3) . . . . ?
C13 C12 C27 O6 -171.0(2) . . . . ?
C27 O6 C28 C29 -92.7(3) . . . . ?
C31 O8 C30 O7 3.5(3) . . . . ?
C31 O8 C30 C20 -174.0(2) . . . . ?
C11 C20 C30 O7 168.6(2) . . . . ?
C19 C20 C30 O7 -17.2(3) . . . . ?
C11 C20 C30 O8 -14.0(3) . . . . ?
C19 C20 C30 O8 160.25(19) . . . . ?
C30 O8 C31 C32 -175.8(2) . . . . ?
C10' C1' C2' C3' -0.1(2) . . . . ?
C10' C1' C2' C21' 178.63(19) . . . . ?
C1' C2' C3' C4' -179.8(2) . . . . ?
C21' C2' C3' C4' 1.6(3) . . . . ?
C1' C2' C3' C9' 0.1(2) . . . . ?
C21' C2' C3' C9' -178.56(19) . . . . ?
C2' C3' C4' C5' -179.9(2) . . . . ?
C9' C3' C4' C5' 0.2(4) . . . . ?
C3' C4' C5' C6' 0.1(4) . . . . ?
C4' C5' C6' C7' 0.0(4) . . . . ?
C4' C5' C6' C16' -179.4(2) . . . . ?
C5' C6' C7' C8' -0.4(4) . . . . ?
C16' C6' C7' C8' 179.0(2) . . . . ?
C6' C7' C8' C9' 0.5(4) . . . . ?
C7' C8' C9' C10' 179.8(2) . . . . ?
C7' C8' C9' C3' -0.1(4) . . . . ?
C4' C3' C9' C8' -0.3(3) . . . . ?
C2' C3' C9' C8' 179.8(2) . . . . ?
C4' C3' C9' C10' 179.8(2) . . . . ?
C2' C3' C9' C10' -0.1(2) . . . . ?
C2' C1' C10' C9' 0.0(2) . . . . ?
C2' C1' C10' C24' -178.26(19) . . . . ?
C8' C9' C10' C1' -179.8(2) . . . . ?
C3' C9' C10' C1' 0.1(2) . . . . ?
C8' C9' C10' C24' -1.6(3) . . . . ?
C3' C9' C10' C24' 178.30(19) . . . . ?
N1' C11' C12' C13' -179.2(2) . . . . ?
C20' C11' C12' C13' 1.4(2) . . . . ?
N1' C11' C12' C27' 0.6(4) . . . . ?
C20' C11' C12' C27' -178.8(2) . . . . ?
C11' C12' C13' C14' 176.6(2) . . . . ?
C27' C12' C13' C14' -3.3(3) . . . . ?
C11' C12' C13' C19' -1.3(2) . . . . ?
C27' C12' C13' C19' 178.9(2) . . . . ?
C12' C13' C14' C15' -177.5(2) . . . . ?
C19' C13' C14' C15' 0.0(4) . . . . ?
C13' C14' C15' C16' -1.9(4) . . . . ?
C14' C15' C16' C17' 0.9(4) . . . . ?
C14' C15' C16' C6' 179.9(2) . . . . ?
C5' C6' C16' C15' -45.7(3) . . . . ?
C7' C6' C16' C15' 134.8(2) . . . . ?
C5' C6' C16' C17' 133.3(2) . . . . ?
C7' C6' C16' C17' -46.1(3) . . . . ?
C15' C16' C17' C18' 1.7(4) . . . . ?
C6' C16' C17' C18' -177.2(2) . . . . ?
C16' C17' C18' C19' -2.1(4) . . . . ?
C17' C18' C19' C20' 178.2(2) . . . . ?
C17' C18' C19' C13' -0.3(4) . . . . ?
C14' C13' C19' C18' 1.6(3) . . . . ?
C12' C13' C19' C18' 179.4(2) . . . . ?
C14' C13' C19' C20' -177.1(2) . . . . ?
C12' C13' C19' C20' 0.7(2) . . . . ?
N1' C11' C20' C19' 179.67(19) . . . . ?
C12' C11' C20' C19' -0.9(2) . . . . ?
N1' C11' C20' C30' -2.3(3) . . . . ?
C12' C11' C20' C30' 177.1(2) . . . . ?
C18' C19' C20' C11' -178.57(19) . . . . ?
C13' C19' C20' C11' 0.1(2) . . . . ?
C18' C19' C20' C30' 3.4(3) . . . . ?
C13' C19' C20' C30' -177.95(19) . . . . ?
C22' O2' C21' O1' 0.6(3) . . . . ?
C22' O2' C21' C2' -179.00(18) . . . . ?
C1' C2' C21' O1' -177.3(2) . . . . ?
C3' C2' C21' O1' 1.2(4) . . . . ?
C1' C2' C21' O2' 2.4(3) . . . . ?
C3' C2' C21' O2' -179.17(19) . . . . ?
C21' O2' C22' C23' 173.18(19) . . . . ?
C25' O4' C24' O3' -4.3(3) . . . . ?
C25' O4' C24' C10' 174.95(18) . . . . ?
C1' C10' C24' O3' 176.2(2) . . . . ?
C9' C10' C24' O3' -1.7(4) . . . . ?
C1' C10' C24' O4' -3.0(3) . . . . ?
C9' C10' C24' O4' 179.07(19) . . . . ?
C24' O4' C25' C26' 179.73(18) . . . . ?
C28' O6' C27' O5' -3.3(4) . . . . ?
C28' O6' C27' C12' 176.2(3) . . . . ?
C13' C12' C27' O5' -15.9(4) . . . . ?
C11' C12' C27' O5' 164.3(2) . . . . ?
C13' C12' C27' O6' 164.6(2) . . . . ?
C11' C12' C27' O6' -15.2(3) . . . . ?
C27' O6' C28' C29' -144.1(3) . . . . ?
C31' O8' C30' O7' 7.8(3) . . . . ?
C31' O8' C30' C20' -171.59(19) . . . . ?
C11' C20' C30' O7' -169.2(2) . . . . ?
C19' C20' C30' O7' 8.5(3) . . . . ?
C11' C20' C30' O8' 10.2(3) . . . . ?
C19' C20' C30' O8' -172.12(19) . . . . ?
C30' O8' C31' C32' -89.0(3) . . . . ?
